data_7153138
loop_
_publ_author_name
'Zhang, Yi-Chuan'
'Liu, Zhi-Cheng'
'Yang, Rui'
'Zhang, Ji-Hong'
'Yan, Sheng-Jiao'
'Lin, Jun'

_publ_section_title
;
 Regioselective construction of 1,3-diazaheterocycle fused
 [1,2-a][1,8]naphthyridine derivatives via cascade reaction of quinolines
 with heterocyclic ketene aminals: a joint experimental-computational
 approach.
;
_journal_issue 42
_journal_name_full 'Organic &amp; biomolecular chemistry'
_journal_page_first 7276
_journal_page_last 7288
_journal_paper_doi 10.1039/c3ob41200h
_journal_volume 11
_journal_year 2013
_chemical_formula_sum 'C22 H17 N3 O'
_chemical_formula_weight 339.39
_chemical_name_systematic
;

(2,3-Dihydro-1H-benzo[g]pyrimido[1,2-a][1,8]naphthyridin-5-yl)(phenyl)methanone

;
_space_group_IT_number 14
_symmetry_cell_setting monoclinic
_symmetry_space_group_name_Hall '-P 2yn'
_symmetry_space_group_name_H-M 'P 1 21/n 1'
_atom_sites_solution_hydrogens geom
_atom_sites_solution_primary direct
_atom_sites_solution_secondary difmap
_audit_creation_method SHELXL-97
_cell_angle_alpha 90.00
_cell_angle_beta 101.217(2)
_cell_angle_gamma 90.00
_cell_formula_units_Z 4
_cell_length_a 12.3869(16)
_cell_length_b 5.4576(7)
_cell_length_c 24.843(3)
_cell_measurement_reflns_used 1628
_cell_measurement_temperature 298(2)
_cell_measurement_theta_max 26.91
_cell_measurement_theta_min 2.73
_cell_volume 1647.4(4)
_computing_cell_refinement 'Bruker apex II'
_computing_data_collection 'Bruker apex II'
_computing_data_reduction 'Bruker SAINT'
_computing_molecular_graphics 'Bruker SHELXTL'
_computing_publication_material 'Bruker SHELXTL'
_computing_structure_refinement 'SHELXL-97 (Sheldrick, 1997)'
_computing_structure_solution 'SHELXS-97 (Sheldrick, 1990)'
_diffrn_ambient_temperature 298(2)
_diffrn_measured_fraction_theta_full 0.999
_diffrn_measured_fraction_theta_max 0.999
_diffrn_measurement_device_type 'CCD area detector'
_diffrn_measurement_method 'phi and omega scans'
_diffrn_radiation_monochromator graphite
_diffrn_radiation_source 'fine-focus sealed tube'
_diffrn_radiation_type MoK\a
_diffrn_radiation_wavelength 0.71073
_diffrn_reflns_av_R_equivalents 0.0321
_diffrn_reflns_av_sigmaI/netI 0.0366
_diffrn_reflns_limit_h_max 14
_diffrn_reflns_limit_h_min -14
_diffrn_reflns_limit_k_max 6
_diffrn_reflns_limit_k_min -5
_diffrn_reflns_limit_l_max 29
_diffrn_reflns_limit_l_min -25
_diffrn_reflns_number 8916
_diffrn_reflns_theta_full 24.99
_diffrn_reflns_theta_max 24.99
_diffrn_reflns_theta_min 1.72
_exptl_absorpt_coefficient_mu 0.086
_exptl_absorpt_correction_T_max 0.9855
_exptl_absorpt_correction_T_min 0.9771
_exptl_absorpt_correction_type multi-scan
_exptl_absorpt_process_details sadabs
_exptl_crystal_colour YELLOW
_exptl_crystal_density_diffrn 1.368
_exptl_crystal_density_method 'not measured'
_exptl_crystal_description BLOCK
_exptl_crystal_F_000 712
_exptl_crystal_size_max 0.27
_exptl_crystal_size_mid 0.20
_exptl_crystal_size_min 0.17
_refine_diff_density_max 0.160
_refine_diff_density_min -0.157
_refine_diff_density_rms 0.041
_refine_ls_extinction_coef 0.0052(16)
_refine_ls_extinction_expression Fc^*^=kFc[1+0.001xFc^2^\l^3^/sin(2\q)]^-1/4^
_refine_ls_extinction_method SHELXL
_refine_ls_goodness_of_fit_ref 1.062
_refine_ls_hydrogen_treatment mixed
_refine_ls_matrix_type full
_refine_ls_number_parameters 236
_refine_ls_number_reflns 2901
_refine_ls_number_restraints 0
_refine_ls_restrained_S_all 1.062
_refine_ls_R_factor_all 0.0699
_refine_ls_R_factor_gt 0.0436
_refine_ls_shift/su_max 0.000
_refine_ls_shift/su_mean 0.000
_refine_ls_structure_factor_coef Fsqd
_refine_ls_weighting_details 'calc w=1/[\s^2^(Fo^2^)+(0.0629P)^2^+0.2149P] where P=(Fo^2^+2Fc^2^)/3'
_refine_ls_weighting_scheme calc
_refine_ls_wR_factor_gt 0.1190
_refine_ls_wR_factor_ref 0.1325
_reflns_number_gt 1992
_reflns_number_total 2901
_reflns_threshold_expression >2sigma(I)
_cod_data_source_file c3ob41200h.txt
_cod_data_source_block 121218b
_cod_depositor_comments
;
The following automatic conversions were performed:

'_symmetry_cell_setting' value 'Monoclinic' changed to 'monoclinic'
according to /home/saulius/struct/CIF-dictionaries/cif_core.dic
dictionary named 'cif_core.dic' version 2.4.2 from 2011-04-26.

Automatic conversion script
Id: cif_fix_values 1891 2012-01-12 08:04:46Z andrius 
;
_cod_original_sg_symbol_H-M P2(1)/n
_cod_database_code 7153138

loop_
_symmetry_equiv_pos_as_xyz
'x, y, z'
'-x+1/2, y+1/2, -z+1/2'
'-x, -y, -z'
'x-1/2, -y-1/2, z-1/2'

loop_
_atom_site_label
_atom_site_type_symbol
_atom_site_fract_x
_atom_site_fract_y
_atom_site_fract_z
_atom_site_U_iso_or_equiv
_atom_site_adp_type
_atom_site_occupancy
_atom_site_symmetry_multiplicity
_atom_site_calc_flag
_atom_site_refinement_flags
N1 N 0.68996(12) 0.5086(3) 0.05552(7) 0.0423(4) Uani 1 1 d .
N2 N 0.75147(12) 0.2080(3) 0.11982(7) 0.0403(4) Uani 1 1 d .
N3 N 0.81375(13) -0.1238(3) 0.18091(8) 0.0508(5) Uani 1 1 d .
O1 O 1.08497(12) -0.1916(3) 0.13917(6) 0.0551(5) Uani 1 1 d .
C1 C 0.83451(17) 0.9394(4) -0.02196(8) 0.0457(6) Uani 1 1 d .
H1 H 0.9051 0.9771 -0.0270 0.055 Uiso 1 1 calc R
C2 C 0.74754(18) 1.0705(4) -0.04904(9) 0.0493(6) Uani 1 1 d .
H2 H 0.7587 1.1985 -0.0721 0.059 Uiso 1 1 calc R
C3 C 0.64096(18) 1.0122(4) -0.04213(9) 0.0516(6) Uani 1 1 d .
H3 H 0.5817 1.1033 -0.0605 0.062 Uiso 1 1 calc R
C4 C 0.62274(17) 0.8242(4) -0.00896(9) 0.0484(6) Uani 1 1 d .
H4 H 0.5512 0.7851 -0.0058 0.058 Uiso 1 1 calc R
C5 C 0.71145(15) 0.6889(4) 0.02058(8) 0.0398(5) Uani 1 1 d .
C6 C 0.81936(16) 0.7468(4) 0.01372(8) 0.0393(5) Uani 1 1 d .
C7 C 0.90614(16) 0.6075(4) 0.04406(8) 0.0412(5) Uani 1 1 d .
H7 H 0.9781 0.6389 0.0404 0.049 Uiso 1 1 calc R
C8 C 0.88576(15) 0.4264(4) 0.07892(8) 0.0371(5) Uani 1 1 d .
C9 C 0.77402(15) 0.3871(4) 0.08349(8) 0.0367(5) Uani 1 1 d .
C10 C 0.63610(15) 0.1666(4) 0.12400(9) 0.0493(6) Uani 1 1 d .
H10A H 0.6019 0.0553 0.0953 0.059 Uiso 1 1 calc R
H10B H 0.5962 0.3205 0.1191 0.059 Uiso 1 1 calc R
C11 C 0.63022(17) 0.0604(4) 0.17882(9) 0.0539(6) Uani 1 1 d .
H11A H 0.5547 0.0176 0.1799 0.065 Uiso 1 1 calc R
H11B H 0.6549 0.1809 0.2073 0.065 Uiso 1 1 calc R
C12 C 0.70128(17) -0.1632(5) 0.18909(11) 0.0636(7) Uani 1 1 d .
H12A H 0.7039 -0.2179 0.2265 0.076 Uiso 1 1 calc R
H12B H 0.6679 -0.2929 0.1647 0.076 Uiso 1 1 calc R
C13 C 0.83183(15) 0.0518(4) 0.14972(8) 0.0389(5) Uani 1 1 d .
C14 C 0.94564(15) 0.0938(4) 0.14269(8) 0.0383(5) Uani 1 1 d .
C15 C 0.96944(15) 0.2720(4) 0.10954(9) 0.0419(5) Uani 1 1 d .
H15 H 1.0423 0.2958 0.1064 0.050 Uiso 1 1 calc R
C16 C 1.03546(15) -0.0788(4) 0.16943(9) 0.0394(5) Uani 1 1 d .
C17 C 1.07053(14) -0.0955(3) 0.22979(8) 0.0368(5) Uani 1 1 d .
C18 C 1.04182(16) 0.0807(4) 0.26432(9) 0.0460(6) Uani 1 1 d .
H18 H 0.9943 0.2070 0.2502 0.055 Uiso 1 1 calc R
C19 C 1.08389(19) 0.0685(4) 0.31995(9) 0.0564(6) Uani 1 1 d .
H19 H 1.0652 0.1885 0.3431 0.068 Uiso 1 1 calc R
C20 C 1.15296(18) -0.1188(4) 0.34145(10) 0.0545(6) Uani 1 1 d .
H20 H 1.1810 -0.1256 0.3790 0.065 Uiso 1 1 calc R
C21 C 1.18056(17) -0.2970(4) 0.30701(10) 0.0528(6) Uani 1 1 d .
H21 H 1.2263 -0.4259 0.3214 0.063 Uiso 1 1 calc R
C22 C 1.14066(16) -0.2842(4) 0.25155(9) 0.0464(6) Uani 1 1 d .
H22 H 1.1607 -0.4026 0.2284 0.056 Uiso 1 1 calc R

loop_
_atom_site_aniso_label
_atom_site_aniso_U_11
_atom_site_aniso_U_22
_atom_site_aniso_U_33
_atom_site_aniso_U_23
_atom_site_aniso_U_13
_atom_site_aniso_U_12
N1 0.0336(9) 0.0543(11) 0.0386(10) 0.0054(9) 0.0065(8) 0.0011(8)
N2 0.0283(8) 0.0504(10) 0.0423(10) 0.0060(8) 0.0070(7) -0.0015(7)
N3 0.0357(9) 0.0565(12) 0.0593(13) 0.0151(10) 0.0073(9) -0.0033(8)
O1 0.0474(9) 0.0665(10) 0.0513(10) -0.0082(8) 0.0095(7) 0.0115(8)
C1 0.0453(12) 0.0508(13) 0.0405(13) 0.0002(11) 0.0076(10) -0.0087(10)
C2 0.0584(14) 0.0478(13) 0.0397(13) 0.0056(10) 0.0045(11) -0.0036(11)
C3 0.0501(13) 0.0593(14) 0.0440(13) 0.0083(12) 0.0054(10) 0.0081(11)
C4 0.0395(12) 0.0638(15) 0.0418(13) 0.0060(11) 0.0076(10) 0.0050(11)
C5 0.0388(11) 0.0473(12) 0.0332(11) -0.0035(10) 0.0064(9) -0.0007(9)
C6 0.0389(11) 0.0457(12) 0.0326(11) -0.0045(9) 0.0054(9) -0.0049(9)
C7 0.0322(10) 0.0502(13) 0.0418(12) -0.0019(10) 0.0083(9) -0.0063(9)
C8 0.0316(10) 0.0430(12) 0.0363(12) -0.0035(9) 0.0052(9) -0.0032(9)
C9 0.0332(10) 0.0428(11) 0.0338(11) -0.0030(9) 0.0059(9) -0.0028(9)
C10 0.0309(11) 0.0604(14) 0.0569(15) 0.0097(12) 0.0095(10) -0.0021(10)
C11 0.0382(12) 0.0703(16) 0.0545(15) 0.0088(12) 0.0125(10) -0.0064(11)
C12 0.0407(12) 0.0743(17) 0.0758(19) 0.0279(14) 0.0111(12) -0.0041(12)
C13 0.0319(10) 0.0456(12) 0.0383(12) -0.0007(10) 0.0040(9) -0.0019(9)
C14 0.0306(10) 0.0451(12) 0.0376(12) -0.0039(9) 0.0029(9) -0.0020(9)
C15 0.0276(10) 0.0514(13) 0.0466(13) -0.0037(10) 0.0075(9) -0.0038(9)
C16 0.0293(10) 0.0410(12) 0.0477(13) -0.0035(10) 0.0069(9) -0.0036(9)
C17 0.0287(10) 0.0380(11) 0.0431(12) 0.0023(9) 0.0053(9) -0.0007(8)
C18 0.0441(12) 0.0449(13) 0.0471(14) -0.0001(10) 0.0042(10) 0.0085(10)
C19 0.0662(15) 0.0549(15) 0.0458(15) -0.0063(12) 0.0050(12) 0.0085(12)
C20 0.0510(13) 0.0623(15) 0.0463(14) 0.0090(12) -0.0001(11) -0.0015(12)
C21 0.0437(12) 0.0524(14) 0.0599(16) 0.0147(12) 0.0045(11) 0.0086(11)
C22 0.0420(12) 0.0441(12) 0.0537(14) 0.0021(11) 0.0103(10) 0.0060(10)

loop_
_atom_type_symbol
_atom_type_description
_atom_type_scat_dispersion_real
_atom_type_scat_dispersion_imag
_atom_type_scat_source
C C 0.0033 0.0016 'International Tables Vol C Tables 4.2.6.8 and 6.1.1.4'
H H 0.0000 0.0000 'International Tables Vol C Tables 4.2.6.8 and 6.1.1.4'
N N 0.0061 0.0033 'International Tables Vol C Tables 4.2.6.8 and 6.1.1.4'
O O 0.0106 0.0060 'International Tables Vol C Tables 4.2.6.8 and 6.1.1.4'

loop_
_geom_angle_atom_site_label_1
_geom_angle_atom_site_label_2
_geom_angle_atom_site_label_3
_geom_angle
C9 N1 C5 117.73(16)
C9 N2 C13 123.76(16)
C9 N2 C10 118.24(16)
C13 N2 C10 117.82(16)
C13 N3 C12 118.56(18)
C2 C1 C6 121.0(2)
C2 C1 H1 119.5
C6 C1 H1 119.5
C1 C2 C3 119.7(2)
C1 C2 H2 120.2
C3 C2 H2 120.2
C4 C3 C2 121.1(2)
C4 C3 H3 119.5
C2 C3 H3 119.5
C3 C4 C5 120.5(2)
C3 C4 H4 119.8
C5 C4 H4 119.8
N1 C5 C4 118.61(18)
N1 C5 C6 122.69(18)
C4 C5 C6 118.69(19)
C1 C6 C7 123.84(18)
C1 C6 C5 119.08(19)
C7 C6 C5 117.07(18)
C8 C7 C6 120.81(18)
C8 C7 H7 119.6
C6 C7 H7 119.6
C7 C8 C9 117.38(18)
C7 C8 C15 123.81(18)
C9 C8 C15 118.79(18)
N1 C9 N2 117.26(16)
N1 C9 C8 124.29(18)
N2 C9 C8 118.45(17)
N2 C10 C11 110.14(17)
N2 C10 H10A 109.6
C11 C10 H10A 109.6
N2 C10 H10B 109.6
C11 C10 H10B 109.6
H10A C10 H10B 108.1
C10 C11 C12 109.88(19)
C10 C11 H11A 109.7
C12 C11 H11A 109.7
C10 C11 H11B 109.7
C12 C11 H11B 109.7
H11A C11 H11B 108.2
N3 C12 C11 113.62(19)
N3 C12 H12A 108.8
C11 C12 H12A 108.8
N3 C12 H12B 108.8
C11 C12 H12B 108.8
H12A C12 H12B 107.7
N3 C13 N2 125.75(17)
N3 C13 C14 118.23(18)
N2 C13 C14 116.00(17)
C15 C14 C13 120.98(18)
C15 C14 C16 119.37(17)
C13 C14 C16 119.45(17)
C14 C15 C8 121.90(18)
C14 C15 H15 119.1
C8 C15 H15 119.1
O1 C16 C17 120.50(18)
O1 C16 C14 117.25(19)
C17 C16 C14 122.00(17)
C18 C17 C22 119.49(19)
C18 C17 C16 121.76(18)
C22 C17 C16 118.58(18)
C19 C18 C17 119.7(2)
C19 C18 H18 120.1
C17 C18 H18 120.1
C20 C19 C18 120.7(2)
C20 C19 H19 119.6
C18 C19 H19 119.6
C19 C20 C21 119.6(2)
C19 C20 H20 120.2
C21 C20 H20 120.2
C22 C21 C20 120.1(2)
C22 C21 H21 119.9
C20 C21 H21 119.9
C21 C22 C17 120.3(2)
C21 C22 H22 119.8
C17 C22 H22 119.8

loop_
_geom_bond_atom_site_label_1
_geom_bond_atom_site_label_2
_geom_bond_distance
N1 C9 1.314(2)
N1 C5 1.372(3)
N2 C9 1.395(2)
N2 C13 1.408(2)
N2 C10 1.470(2)
N3 C13 1.279(2)
N3 C12 1.462(3)
O1 C16 1.225(2)
C1 C2 1.358(3)
C1 C6 1.411(3)
C1 H1 0.9300
C2 C3 1.401(3)
C2 H2 0.9300
C3 C4 1.362(3)
C3 H3 0.9300
C4 C5 1.406(3)
C4 H4 0.9300
C5 C6 1.416(3)
C6 C7 1.409(3)
C7 C8 1.370(3)
C7 H7 0.9300
C8 C9 1.427(3)
C8 C15 1.434(3)
C10 C11 1.495(3)
C10 H10A 0.9700
C10 H10B 0.9700
C11 C12 1.497(3)
C11 H11A 0.9700
C11 H11B 0.9700
C12 H12A 0.9700
C12 H12B 0.9700
C13 C14 1.472(3)
C14 C15 1.344(3)
C14 C16 1.509(3)
C15 H15 0.9300
C16 C17 1.481(3)
C17 C18 1.380(3)
C17 C22 1.388(3)
C18 C19 1.380(3)
C18 H18 0.9300
C19 C20 1.373(3)
C19 H19 0.9300
C20 C21 1.382(3)
C20 H20 0.9300
C21 C22 1.372(3)
C21 H21 0.9300
C22 H22 0.9300

loop_
_geom_torsion_atom_site_label_1
_geom_torsion_atom_site_label_2
_geom_torsion_atom_site_label_3
_geom_torsion_atom_site_label_4
_geom_torsion
C6 C1 C2 C3 -0.9(3)
C1 C2 C3 C4 -0.6(3)
C2 C3 C4 C5 2.0(3)
C9 N1 C5 C4 -178.82(18)
C9 N1 C5 C6 0.2(3)
C3 C4 C5 N1 177.0(2)
C3 C4 C5 C6 -2.1(3)
C2 C1 C6 C7 -178.4(2)
C2 C1 C6 C5 0.8(3)
N1 C5 C6 C1 -178.31(19)
C4 C5 C6 C1 0.7(3)
N1 C5 C6 C7 0.9(3)
C4 C5 C6 C7 179.91(18)
C1 C6 C7 C8 178.53(19)
C5 C6 C7 C8 -0.7(3)
C6 C7 C8 C9 -0.6(3)
C6 C7 C8 C15 177.71(18)
C5 N1 C9 N2 178.57(17)
C5 N1 C9 C8 -1.6(3)
C13 N2 C9 N1 175.48(17)
C10 N2 C9 N1 0.4(3)
C13 N2 C9 C8 -4.4(3)
C10 N2 C9 C8 -179.44(18)
C7 C8 C9 N1 1.8(3)
C15 C8 C9 N1 -176.57(19)
C7 C8 C9 N2 -178.35(18)
C15 C8 C9 N2 3.3(3)
C9 N2 C10 C11 -154.99(19)
C13 N2 C10 C11 29.7(3)
N2 C10 C11 C12 -53.4(2)
C13 N3 C12 C11 -23.3(3)
C10 C11 C12 N3 51.5(3)
C12 N3 C13 N2 -3.1(3)
C12 N3 C13 C14 178.6(2)
C9 N2 C13 N3 -175.6(2)
C10 N2 C13 N3 -0.6(3)
C9 N2 C13 C14 2.7(3)
C10 N2 C13 C14 177.75(17)
N3 C13 C14 C15 178.5(2)
N2 C13 C14 C15 0.1(3)
N3 C13 C14 C16 3.6(3)
N2 C13 C14 C16 -174.85(17)
C13 C14 C15 C8 -1.0(3)
C16 C14 C15 C8 173.94(17)
C7 C8 C15 C14 -179.0(2)
C9 C8 C15 C14 -0.7(3)
C15 C14 C16 O1 -56.0(3)
C13 C14 C16 O1 119.0(2)
C15 C14 C16 C17 118.2(2)
C13 C14 C16 C17 -66.8(2)
O1 C16 C17 C18 159.20(19)
C14 C16 C17 C18 -14.9(3)
O1 C16 C17 C22 -16.0(3)
C14 C16 C17 C22 169.89(17)
C22 C17 C18 C19 0.6(3)
C16 C17 C18 C19 -174.61(19)
C17 C18 C19 C20 -0.8(3)
C18 C19 C20 C21 -0.1(3)
C19 C20 C21 C22 1.2(3)
C20 C21 C22 C17 -1.4(3)
C18 C17 C22 C21 0.5(3)
C16 C17 C22 C21 175.86(19)
